data_2015732
loop_
_publ_author_name
'Halasz, Ivan'
'Kaja Luki\'c'
'Hrvoj Van\<cik'

_publ_section_title
;
 Hydrogen phosphate and dihydrogen phosphate salts of 4-aminoazobenzene
;
_journal_coeditor_code FA3051
_journal_issue 1
_journal_name_full 'Acta Crystallographica Section C'
_journal_page_first o61
_journal_page_last o64
_journal_paper_doi 10.1107/S0108270106050979
_journal_volume 63
_journal_year 2007
_chemical_formula_iupac '2C12 H12 N3 +, H O4 P 2-'
_chemical_formula_moiety '2(C12 H12 N3 +), H O4 P 2-'
_chemical_formula_sum 'C24 H25 N6 O4 P'
_chemical_formula_weight 492.47
_chemical_name_systematic
;
4-[(<i>E</i>)-phenyldiazenyl]anilinium hydrogenphosphate
;
_space_group_IT_number 14
_symmetry_cell_setting monoclinic
_symmetry_space_group_name_Hall '-P 2ybc'
_symmetry_space_group_name_H-M 'P 1 21/c 1'
_atom_sites_solution_hydrogens geom
_atom_sites_solution_primary direct
_atom_sites_solution_secondary difmap
_audit_creation_method SHELXL-97
_cell_angle_alpha 90.00
_cell_angle_beta 96.709(12)
_cell_angle_gamma 90.00
_cell_formula_units_Z 4
_cell_length_a 26.757(4)
_cell_length_b 11.2998(15)
_cell_length_c 7.9943(12)
_cell_measurement_reflns_used 2158
_cell_measurement_temperature 293(2)
_cell_measurement_theta_max 19.6
_cell_measurement_theta_min 2.93
_cell_volume 2400.5(6)
_computing_cell_refinement
;
CrysAlis RED (Oxford Diffraction, 2003)
;
_computing_data_collection
;
CrysAlis CCD (Oxford Diffraction, 2003)
;
_computing_data_reduction
;
CrysAlis RED
;
_computing_molecular_graphics
;
ORTEP-3 (Farrugia, 1997) and
Schakal99 (Keller, 1999)
;
_computing_publication_material
;
PARST (Nardelli, 1995) and
SHELXL97 (Sheldrick, 1997)
;
_computing_structure_refinement 'SHELXL97 (Sheldrick, 1997)'
_computing_structure_solution 'SHELXS97 (Sheldrick, 1997)'
_diffrn_ambient_temperature 293(2)
_diffrn_measured_fraction_theta_full 0.995
_diffrn_measured_fraction_theta_max 0.995
_diffrn_measurement_device_type
;
Oxford Xcalibur 3 CCD area-detector diffractometer
;
_diffrn_measurement_method 'omega scans'
_diffrn_radiation_monochromator graphite
_diffrn_radiation_source 'fine-focus sealed tube'
_diffrn_radiation_type MoK\a
_diffrn_radiation_wavelength 0.71073
_diffrn_reflns_av_R_equivalents 0.0584
_diffrn_reflns_av_sigmaI/netI 0.0413
_diffrn_reflns_limit_h_max 33
_diffrn_reflns_limit_h_min -33
_diffrn_reflns_limit_k_max 13
_diffrn_reflns_limit_k_min -13
_diffrn_reflns_limit_l_max 9
_diffrn_reflns_limit_l_min -9
_diffrn_reflns_number 17388
_diffrn_reflns_theta_full 26.00
_diffrn_reflns_theta_max 26.00
_diffrn_reflns_theta_min 3.92
_diffrn_standards_decay_% 0
_diffrn_standards_interval_count 'every 100 frames'
_diffrn_standards_number '3 frames'
_exptl_absorpt_coefficient_mu 0.158
_exptl_absorpt_correction_type none
_exptl_crystal_colour orange
_exptl_crystal_density_diffrn 1.363
_exptl_crystal_density_method 'not measured'
_exptl_crystal_description plates
_exptl_crystal_F_000 1032
_exptl_crystal_size_max 0.45
_exptl_crystal_size_mid 0.40
_exptl_crystal_size_min 0.04
_refine_diff_density_max 0.948
_refine_diff_density_min -0.546
_refine_ls_extinction_method none
_refine_ls_goodness_of_fit_ref 1.046
_refine_ls_hydrogen_treatment mixed
_refine_ls_matrix_type full
_refine_ls_number_parameters 338
_refine_ls_number_reflns 4676
_refine_ls_number_restraints 7
_refine_ls_restrained_S_all 1.047
_refine_ls_R_factor_all 0.0987
_refine_ls_R_factor_gt 0.0748
_refine_ls_shift/su_max 0.003
_refine_ls_shift/su_mean 0.001
_refine_ls_structure_factor_coef Fsqd
_refine_ls_weighting_details 'calc w=1/[\s^2^(Fo^2^)+(0.1400P)^2^+1.0658P] where P=(Fo^2^+2Fc^2^)/3'
_refine_ls_weighting_scheme calc
_refine_ls_wR_factor_gt 0.2109
_refine_ls_wR_factor_ref 0.2293
_reflns_number_gt 3382
_reflns_number_total 4676
_reflns_threshold_expression I>2\s(I)
_cod_data_source_file fa3051.cif
_cod_data_source_block I
_cod_original_sg_symbol_H-M 'P 21/c'
_cod_database_code 2015732

loop_
_symmetry_equiv_pos_as_xyz
'x, y, z'
'-x, y+1/2, -z+1/2'
'-x, -y, -z'
'x, -y-1/2, z-1/2'

loop_
_atom_site_type_symbol
_atom_site_label
_atom_site_fract_x
_atom_site_fract_y
_atom_site_fract_z
_atom_site_U_iso_or_equiv
_atom_site_adp_type
_atom_site_calc_flag
_atom_site_refinement_flags
_atom_site_occupancy
P P1 0.48444(3) 0.36912(7) 0.22093(9) 0.0330(3) Uani d . 1
O O1 0.46821(8) 0.47852(19) 0.3105(2) 0.0378(5) Uani d . 1
O O2 0.46545(8) 0.25731(19) 0.2945(2) 0.0427(6) Uani d . 1
O O3 0.54141(8) 0.36427(18) 0.2211(3) 0.0389(5) Uani d . 1
O O4 0.45861(9) 0.3840(2) 0.0352(2) 0.0457(6) Uani d D 1
H H1P 0.4664(14) 0.332(3) -0.037(4) 0.062(4) Uiso d D 1
N N1 0.57194(10) 0.5718(3) 0.3981(3) 0.0378(6) Uani d D 1
H H1A 0.5698(14) 0.506(2) 0.340(4) 0.062(4) Uiso d D 1
H H2A 0.5555(13) 0.565(4) 0.487(3) 0.062(4) Uiso d D 1
H H3A 0.5590(15) 0.634(3) 0.343(5) 0.062(4) Uiso d D 1
N N4 0.57214(10) 0.1466(2) 0.3963(3) 0.0361(6) Uani d D 1
H H5A 0.5558(13) 0.140(3) 0.486(4) 0.062(4) Uiso d D 1
H H4A 0.5624(14) 0.214(2) 0.348(4) 0.062(4) Uiso d D 1
H H6A 0.5609(14) 0.088(3) 0.330(4) 0.062(4) Uiso d D 1
N N2 0.77723(11) 0.6536(3) 0.6140(4) 0.0544(8) Uani d . 1
N N3 0.79648(11) 0.5908(3) 0.7313(4) 0.0584(8) Uani d . 1
N N5 0.78103(12) 0.1566(3) 0.6022(4) 0.0598(9) Uani d . 1
N N6 0.79578(12) 0.0937(3) 0.7212(4) 0.0590(8) Uani d . 1
C C1 0.62499(11) 0.5917(3) 0.4512(4) 0.0361(7) Uani d . 1
C C2 0.64937(13) 0.6883(3) 0.3942(4) 0.0503(9) Uani d . 1
H H2 0.6322 0.7414 0.3194 0.060 Uiso calc R 1
C C3 0.69985(13) 0.7054(3) 0.4496(5) 0.0525(9) Uani d . 1
H H3 0.7167 0.7698 0.4101 0.063 Uiso calc R 1
C C4 0.72559(13) 0.6281(3) 0.5626(4) 0.0455(8) Uani d . 1
C C5 0.70034(13) 0.5315(3) 0.6194(5) 0.0525(9) Uani d . 1
H H5 0.7173 0.4784 0.6948 0.063 Uiso calc R 1
C C6 0.65042(13) 0.5144(3) 0.5646(4) 0.0496(9) Uani d . 1
H H6 0.6335 0.4501 0.6042 0.059 Uiso calc R 1
C C7 0.84825(14) 0.6136(4) 0.7844(5) 0.0525(9) Uani d . 1
C C8 0.87518(14) 0.7099(4) 0.7378(5) 0.0592(10) Uani d . 1
H H8 0.8596 0.7672 0.6660 0.071 Uiso calc R 1
C C9 0.92524(16) 0.7204(4) 0.7984(5) 0.0693(12) Uani d . 1
H H9 0.9433 0.7857 0.7678 0.083 Uiso calc R 1
C C10 0.94910(15) 0.6362(4) 0.9035(6) 0.0689(12) Uani d . 1
H H10 0.9832 0.6436 0.9408 0.083 Uiso calc R 1
C C11 0.92231(16) 0.5410(4) 0.9531(6) 0.0688(12) Uani d . 1
H H11 0.9381 0.4845 1.0257 0.083 Uiso calc R 1
C C12 0.87165(15) 0.5295(4) 0.8946(5) 0.0632(11) Uani d . 1
H H12 0.8533 0.4658 0.9289 0.076 Uiso calc R 1
C C13 0.62623(11) 0.1424(3) 0.4408(4) 0.0349(7) Uani d . 1
C C14 0.65597(12) 0.2328(3) 0.3928(4) 0.0453(8) Uani d . 1
H H14 0.6418 0.2939 0.3252 0.054 Uiso calc R 1
C C15 0.70691(13) 0.2323(4) 0.4454(4) 0.0527(9) Uani d . 1
H H15 0.7272 0.2927 0.4122 0.063 Uiso calc R 1
C C16 0.72768(12) 0.1430(3) 0.5466(4) 0.0469(9) Uani d . 1
C C17 0.69829(13) 0.0484(3) 0.5891(4) 0.0503(9) Uani d . 1
H H17 0.7129 -0.0141 0.6528 0.060 Uiso calc R 1
C C18 0.64706(12) 0.0482(3) 0.5357(4) 0.0443(8) Uani d . 1
H H18 0.6269 -0.0143 0.5633 0.053 Uiso calc R 1
C C19 0.84859(14) 0.1102(4) 0.7801(5) 0.0544(9) Uani d . 1
C C20 0.87796(15) 0.2040(4) 0.7356(5) 0.0638(11) Uani d . 1
H H20 0.8641 0.2621 0.6618 0.077 Uiso calc R 1
C C21 0.92788(16) 0.2099(4) 0.8021(6) 0.0712(12) Uani d . 1
H H21 0.9477 0.2721 0.7718 0.085 Uiso calc R 1
C C22 0.94870(15) 0.1252(4) 0.9123(6) 0.0709(13) Uani d . 1
H H22 0.9826 0.1288 0.9545 0.085 Uiso calc R 1
C C23 0.91851(16) 0.0344(4) 0.9596(6) 0.0693(12) Uani d . 1
H H23 0.9320 -0.0223 1.0362 0.083 Uiso calc R 1
C C24 0.86878(15) 0.0274(4) 0.8942(5) 0.0640(11) Uani d . 1
H H24 0.8488 -0.0336 0.9274 0.077 Uiso calc R 1

loop_
_atom_site_aniso_label
_atom_site_aniso_U_11
_atom_site_aniso_U_22
_atom_site_aniso_U_33
_atom_site_aniso_U_12
_atom_site_aniso_U_13
_atom_site_aniso_U_23
P1 0.0403(5) 0.0319(5) 0.0268(4) 0.0000(3) 0.0036(3) 0.0006(3)
O3 0.0410(13) 0.0359(12) 0.0399(12) 0.0004(9) 0.0061(9) 0.0004(9)
O1 0.0424(12) 0.0409(13) 0.0302(10) 0.0013(9) 0.0045(8) -0.0040(9)
N1 0.0405(15) 0.0387(16) 0.0342(14) -0.0001(12) 0.0046(11) -0.0017(11)
N4 0.0370(14) 0.0392(16) 0.0318(13) -0.0009(11) 0.0027(10) 0.0008(11)
C13 0.0367(16) 0.0397(18) 0.0283(14) 0.0013(13) 0.0041(11) -0.0024(12)
O2 0.0534(14) 0.0403(13) 0.0338(11) -0.0084(10) 0.0030(9) 0.0066(9)
O4 0.0652(16) 0.0433(14) 0.0267(11) 0.0106(11) -0.0032(10) -0.0010(9)
C1 0.0349(16) 0.0433(18) 0.0300(14) -0.0008(13) 0.0030(11) -0.0020(13)
C16 0.0360(18) 0.061(2) 0.0440(18) 0.0012(15) 0.0055(14) -0.0100(16)
C6 0.047(2) 0.049(2) 0.0512(19) -0.0046(16) 0.0015(15) 0.0127(16)
C4 0.0406(18) 0.053(2) 0.0423(17) -0.0007(15) 0.0038(14) -0.0007(15)
C22 0.041(2) 0.094(4) 0.074(3) 0.002(2) -0.0069(19) -0.003(3)
C18 0.0419(18) 0.0460(19) 0.0447(18) 0.0013(15) 0.0033(14) 0.0050(15)
C19 0.0408(19) 0.070(3) 0.051(2) 0.0018(18) 0.0006(15) -0.0073(18)
C14 0.0448(19) 0.047(2) 0.0436(17) -0.0028(15) 0.0038(14) 0.0058(15)
C7 0.043(2) 0.066(3) 0.0467(19) -0.0007(17) 0.0003(15) 0.0040(17)
C2 0.048(2) 0.051(2) 0.0503(19) -0.0020(16) -0.0018(15) 0.0119(17)
C15 0.045(2) 0.062(2) 0.052(2) -0.0102(17) 0.0054(15) 0.0030(18)
N2 0.0421(17) 0.067(2) 0.0535(18) -0.0024(14) 0.0006(13) 0.0051(16)
C17 0.051(2) 0.052(2) 0.0475(19) 0.0089(16) -0.0003(15) 0.0028(16)
N6 0.0526(19) 0.068(2) 0.0564(19) 0.0048(16) 0.0044(14) 0.0063(17)
C10 0.044(2) 0.091(4) 0.069(3) -0.003(2) -0.0054(19) -0.002(2)
C3 0.044(2) 0.056(2) 0.057(2) -0.0089(16) 0.0003(15) 0.0132(18)
C12 0.057(2) 0.067(3) 0.063(2) -0.002(2) 0.0005(18) 0.015(2)
C5 0.047(2) 0.054(2) 0.054(2) 0.0004(16) -0.0053(15) 0.0132(17)
C24 0.053(2) 0.074(3) 0.064(2) -0.001(2) 0.0022(18) 0.006(2)
C20 0.052(2) 0.081(3) 0.057(2) 0.005(2) -0.0045(17) 0.001(2)
N5 0.0481(19) 0.075(2) 0.0561(19) 0.0068(16) 0.0054(14) 0.0012(17)
N3 0.0451(18) 0.073(2) 0.0549(18) 0.0010(15) -0.0016(14) 0.0074(17)
C8 0.051(2) 0.065(3) 0.059(2) 0.0001(18) -0.0043(17) -0.0001(19)
C11 0.056(2) 0.080(3) 0.067(3) 0.008(2) -0.0078(19) 0.010(2)
C23 0.058(3) 0.082(3) 0.066(3) 0.010(2) -0.0028(19) 0.008(2)
C21 0.056(3) 0.086(3) 0.069(3) -0.008(2) -0.001(2) -0.004(2)
C9 0.058(3) 0.082(3) 0.066(2) -0.012(2) -0.0015(19) -0.003(2)

loop_
_atom_type_symbol
_atom_type_description
_atom_type_scat_dispersion_real
_atom_type_scat_dispersion_imag
_atom_type_scat_source
C C 0.0033 0.0016 'International Tables Vol C Tables 4.2.6.8 and 6.1.1.4'
H H 0.0000 0.0000 'International Tables Vol C Tables 4.2.6.8 and 6.1.1.4'
N N 0.0061 0.0033 'International Tables Vol C Tables 4.2.6.8 and 6.1.1.4'
O O 0.0106 0.0060 'International Tables Vol C Tables 4.2.6.8 and 6.1.1.4'
P P 0.1023 0.0942 'International Tables Vol C Tables 4.2.6.8 and 6.1.1.4'

loop_
_geom_angle_atom_site_label_1
_geom_angle_atom_site_label_2
_geom_angle_atom_site_label_3
_geom_angle
O2 P1 O1 111.78(12)
O2 P1 O3 110.61(12)
O1 P1 O3 111.71(12)
O2 P1 O4 109.10(13)
O1 P1 O4 103.90(12)
O3 P1 O4 109.50(12)
C1 N1 H3A 110(3)
C1 N1 H2A 110(2)
H3A N1 H2A 106(4)
C1 N1 H1A 107(3)
H3A N1 H1A 115(4)
H2A N1 H1A 110(4)
C13 N4 H4A 112(3)
C13 N4 H6A 112(3)
H4A N4 H6A 109(4)
C13 N4 H5A 112(3)
H4A N4 H5A 106(4)
H6A N4 H5A 105(4)
C14 C13 C18 120.9(3)
C14 C13 N4 120.0(3)
C18 C13 N4 119.0(3)
P1 O4 H1P 116(3)
C2 C1 C6 120.2(3)
C2 C1 N1 120.8(3)
C6 C1 N1 119.0(3)
C15 C16 C17 120.5(3)
C15 C16 N5 114.8(3)
C17 C16 N5 124.7(3)
C5 C6 C1 120.5(3)
C5 C6 H6 119.7
C1 C6 H6 119.7
C3 C4 C5 119.1(3)
C3 C4 N2 117.0(3)
C5 C4 N2 123.9(3)
C21 C22 C23 119.0(4)
C21 C22 H22 120.5
C23 C22 H22 120.5
C13 C18 C17 119.1(3)
C13 C18 H18 120.4
C17 C18 H18 120.4
C24 C19 C20 120.0(4)
C24 C19 N6 114.9(4)
C20 C19 N6 125.0(4)
C13 C14 C15 119.7(3)
C13 C14 H14 120.1
C15 C14 H14 120.1
C8 C7 C12 119.9(4)
C8 C7 N3 125.6(3)
C12 C7 N3 114.5(3)
C1 C2 C3 119.1(3)
C1 C2 H2 120.4
C3 C2 H2 120.4
C16 C15 C14 120.1(3)
C16 C15 H15 120.0
C14 C15 H15 120.0
N3 N2 C4 114.0(3)
C18 C17 C16 119.5(3)
C18 C17 H17 120.3
C16 C17 H17 120.3
N5 N6 C19 113.2(3)
C9 C10 C11 119.8(4)
C9 C10 H10 120.1
C11 C10 H10 120.1
C4 C3 C2 121.0(3)
C4 C3 H3 119.5
C2 C3 H3 119.5
C11 C12 C7 119.9(4)
C11 C12 H12 120.0
C7 C12 H12 120.0
C6 C5 C4 120.0(3)
C6 C5 H5 120.0
C4 C5 H5 120.0
C19 C24 C23 120.1(4)
C19 C24 H24 119.9
C23 C24 H24 119.9
C21 C20 C19 119.3(4)
C21 C20 H20 120.4
C19 C20 H20 120.4
N6 N5 C16 113.3(3)
N2 N3 C7 115.2(3)
C9 C8 C7 119.4(4)
C9 C8 H8 120.3
C7 C8 H8 120.3
C10 C11 C12 119.8(4)
C10 C11 H11 120.1
C12 C11 H11 120.1
C24 C23 C22 120.6(4)
C24 C23 H23 119.7
C22 C23 H23 119.7
C22 C21 C20 121.0(4)
C22 C21 H21 119.5
C20 C21 H21 119.5
C8 C9 C10 121.2(4)
C8 C9 H9 119.4
C10 C9 H9 119.4

loop_
_geom_bond_atom_site_label_1
_geom_bond_atom_site_label_2
_geom_bond_distance
P1 O2 1.507(2)
P1 O1 1.517(2)
P1 O3 1.525(2)
P1 O4 1.572(2)
N1 C1 1.451(4)
N1 H3A 0.88(2)
N1 H2A 0.88(2)
N1 H1A 0.88(2)
N4 C13 1.450(4)
N4 H4A 0.88(2)
N4 H6A 0.88(2)
N4 H5A 0.89(2)
C13 C14 1.376(4)
C13 C18 1.386(4)
O4 H1P 0.87(2)
C1 C2 1.376(5)
C1 C6 1.380(5)
C16 C15 1.370(5)
C16 C17 1.392(5)
C16 N5 1.453(4)
C6 C5 1.370(5)
C6 H6 0.9300
C4 C3 1.381(5)
C4 C5 1.388(5)
C4 N2 1.424(4)
C22 C21 1.374(6)
C22 C23 1.386(6)
C22 H22 0.9300
C18 C17 1.387(5)
C18 H18 0.9300
C19 C24 1.373(6)
C19 C20 1.390(6)
C19 N6 1.448(5)
C14 C15 1.379(4)
C14 H14 0.9300
C7 C8 1.380(5)
C7 C12 1.393(5)
C7 N3 1.424(5)
C2 C3 1.385(5)
C2 H2 0.9300
C15 H15 0.9300
N2 N3 1.239(4)
C17 H17 0.9300
N6 N5 1.216(5)
C10 C9 1.376(6)
C10 C11 1.377(6)
C10 H10 0.9300
C3 H3 0.9300
C12 C11 1.387(5)
C12 H12 0.9300
C5 H5 0.9300
C24 C23 1.374(5)
C24 H24 0.9300
C20 C21 1.380(5)
C20 H20 0.9300
C8 C9 1.375(5)
C8 H8 0.9300
C11 H11 0.9300
C23 H23 0.9300
C21 H21 0.9300
C9 H9 0.9300

loop_
_geom_hbond_atom_site_label_D
_geom_hbond_atom_site_label_H
_geom_hbond_atom_site_label_A
_geom_hbond_site_symmetry_A
_geom_hbond_distance_DH
_geom_hbond_distance_HA
_geom_hbond_distance_DA
_geom_hbond_angle_DHA
_geom_hbond_publ_flag
N1 H3A O2 2_655 0.88(2) 1.84(3) 2.721(3) 173(3) y
N4 H4A O3 1_555 0.88(2) 2.02(3) 2.901(3) 176(3) y
N1 H2A O1 3_666 0.89(2) 1.86(3) 2.737(3) 166(3) y
N1 H1A O3 1_555 0.87(2) 1.97(3) 2.811(3) 161(3) y
N4 H6A O1 2_645 0.88(2) 1.78(3) 2.663(3) 173(3) y
N4 H5A O3 4_566 0.88(2) 1.96(3) 2.816(3) 161(3) y
O4 H1P O2 4_565 0.87(2) 1.68(3) 2.523(3) 164(3) y

loop_
_cod_related_entry_id
_cod_related_entry_database
_cod_related_entry_code
1 ChemSpider 21180747
